data_1512259
loop_
_publ_author_name
'Rodionova, Tatyana V.'
'Komarov, Vladislav Yu'
'Villevald, Galina V.'
'Karpova, Tamara D.'
'Kuratieva, Natalia V.'
'Manakov, Andrey Yu'

_publ_section_title
;
 Calorimetric and structural studies of tetrabutylammonium bromide ionic
 clathrate hydrates.
;
_journal_issue 36
_journal_name_full 'The journal of physical chemistry. B'
_journal_page_first 10677
_journal_page_last 10685
_journal_paper_doi 10.1021/jp406082z
_journal_volume 117
_journal_year 2013
_chemical_formula_moiety '(C16 H36 N 1+), (Br 1-) 32.5(H2 O)'
_chemical_formula_sum 'C16 H101 Br N O32.5'
_chemical_formula_weight 907.86
_chemical_melting_point ?
_chemical_name_common 'h32 TBAB clathrate hydrate'
_chemical_name_systematic
; 
 tetra-n-butylammonium bromide clathrate hydrate 
;
_space_group_IT_number 84
_symmetry_cell_setting tetragonal
_symmetry_space_group_name_Hall '-P 4c'
_symmetry_space_group_name_H-M 'P 42/m'
_atom_sites_solution_hydrogens geom
_atom_sites_solution_primary direct
_atom_sites_solution_secondary difmap
_audit_creation_method SHELXL-97
_cell_angle_alpha 90.00
_cell_angle_beta 90.00
_cell_angle_gamma 90.00
_cell_formula_units_Z 5
_cell_length_a 23.506(3)
_cell_length_b 23.506(3)
_cell_length_c 12.563(3)
_cell_measurement_reflns_used 42177
_cell_measurement_temperature 150(2)
_cell_measurement_theta_max 27.52
_cell_volume 6941(2)
_computing_cell_refinement 'Bruker SMART'
_computing_data_collection 'Bruker SMART'
_computing_data_reduction 'Bruker SAINT'
_computing_molecular_graphics 'Bruker SHELXTL'
_computing_publication_material 'Bruker SHELXTL'
_computing_structure_refinement 'Bruker SHELXTL'
_computing_structure_solution 'Bruker SHELXTL'
_diffrn_ambient_temperature 150(2)
_diffrn_detector_area_resol_mean 25
_diffrn_measured_fraction_theta_full 0.999
_diffrn_measured_fraction_theta_max 0.999
_diffrn_measurement_device_type 'CCD area detector'
_diffrn_measurement_method 'phi scan'
_diffrn_radiation_monochromator graphite
_diffrn_radiation_source 'fine-focus sealed tube'
_diffrn_radiation_type MoK\a
_diffrn_radiation_wavelength 0.71073
_diffrn_reflns_av_R_equivalents 0.0651
_diffrn_reflns_av_sigmaI/netI 0.0402
_diffrn_reflns_limit_h_max 15
_diffrn_reflns_limit_h_min -27
_diffrn_reflns_limit_k_max 26
_diffrn_reflns_limit_k_min -27
_diffrn_reflns_limit_l_max 14
_diffrn_reflns_limit_l_min -14
_diffrn_reflns_number 32563
_diffrn_reflns_theta_full 24.10
_diffrn_reflns_theta_max 24.10
_diffrn_reflns_theta_min 2.37
_diffrn_standards_number 0
_exptl_absorpt_coefficient_mu 0.824
_exptl_absorpt_correction_T_max 0.8205
_exptl_absorpt_correction_T_min 0.7340
_exptl_absorpt_correction_type empirical
_exptl_crystal_colour colourless
_exptl_crystal_density_diffrn 1.084
_exptl_crystal_density_method 'not measured'
_exptl_crystal_description 'tetragonal prism'
_exptl_crystal_F_000 2487
_exptl_crystal_size_max 0.40
_exptl_crystal_size_mid 0.25
_exptl_crystal_size_min 0.25
_refine_diff_density_max 2.987
_refine_diff_density_min -1.520
_refine_diff_density_rms 0.195
_refine_ls_extinction_method none
_refine_ls_goodness_of_fit_ref 2.615
_refine_ls_hydrogen_treatment mixed
_refine_ls_matrix_type full
_refine_ls_number_parameters 245
_refine_ls_number_reflns 5810
_refine_ls_number_restraints 40
_refine_ls_restrained_S_all 2.607
_refine_ls_R_factor_all 0.2256
_refine_ls_R_factor_gt 0.2044
_refine_ls_shift/su_max 0.009
_refine_ls_shift/su_mean 0.002
_refine_ls_structure_factor_coef Fsqd
_refine_ls_weighting_details 'calc w=1/[\s^2^(Fo^2^)+(0.2000P)^2^+0.0000P] where P=(Fo^2^+2Fc^2^)/3'
_refine_ls_weighting_scheme calc
_refine_ls_wR_factor_gt 0.5597
_refine_ls_wR_factor_ref 0.5754
_reflns_number_gt 4532
_reflns_number_total 5810
_reflns_threshold_expression >2sigma(I)
_cod_data_source_file jp406082z_si_001.cif
_cod_data_source_block cx1
_cod_depositor_comments
;
The following automatic conversions were performed:
'_atom_site_symetry_multiplicity' tag replaced with
'_atom_site_symmetry_multiplicity'.

Automatic conversion script
Id: cif_correct_tags 1440 2010-10-19 06:21:57Z saulius 

The following automatic conversions were performed:

'_chemical_melting_point' value 'not measured' was changed to '?' -
the value is undefined or not given.

Automatic conversion script
Id: cif_fix_values 1891 2012-01-12 08:04:46Z andrius 
;
_cod_database_code 1512259

loop_
_symmetry_equiv_pos_as_xyz
'x, y, z'
'-x, -y, z'
'-y, x, z+1/2'
'y, -x, z+1/2'
'-x, -y, -z'
'x, y, -z'
'y, -x, -z-1/2'
'-y, x, -z-1/2'

loop_
_atom_site_label
_atom_site_type_symbol
_atom_site_fract_x
_atom_site_fract_y
_atom_site_fract_z
_atom_site_U_iso_or_equiv
_atom_site_adp_type
_atom_site_occupancy
_atom_site_symmetry_multiplicity
_atom_site_calc_flag
_atom_site_refinement_flags
_atom_site_disorder_assembly
_atom_site_disorder_group
N1 N -0.0565(4) -0.2920(4) -0.010(2) 0.031(3) Uiso 0.50 1 d PD A -1
C11 C -0.0087(6) -0.3285(7) 0.0360(11) 0.0374(19) Uiso 0.50 1 d PD A -1
H11A H 0.0070 -0.3086 0.0990 0.045 Uiso 0.50 1 calc PR A -1
H11B H -0.0255 -0.3646 0.0614 0.045 Uiso 0.50 1 calc PR A -1
C12 C 0.0388(6) -0.3426(6) -0.0344(11) 0.037(2) Uiso 0.50 1 d PD A -1
H12A H 0.0560 -0.3068 -0.0605 0.045 Uiso 0.50 1 calc PR A -1
H12B H 0.0238 -0.3635 -0.0968 0.045 Uiso 0.50 1 calc PR A -1
C13 C 0.0849(9) -0.3783(9) 0.017(2) 0.085(3) Uiso 0.50 1 d PD A -1
H13A H 0.0991 -0.3577 0.0809 0.102 Uiso 0.50 1 calc PR A -1
H13B H 0.0677 -0.4143 0.0423 0.102 Uiso 0.50 1 calc PR A -1
C14 C 0.1339(12) -0.3920(13) -0.052(2) 0.094(3) Uiso 0.50 1 d PD A -1
H14A H 0.1613 -0.4150 -0.0119 0.141 Uiso 0.50 1 calc PR A -1
H14B H 0.1521 -0.3567 -0.0753 0.141 Uiso 0.50 1 calc PR A -1
H14C H 0.1206 -0.4134 -0.1140 0.141 Uiso 0.50 1 calc PR A -1
C21 C -0.0347(7) -0.2370(7) -0.0505(14) 0.0374(19) Uiso 0.50 1 d PD A -1
H21A H -0.0146 -0.2448 -0.1182 0.045 Uiso 0.50 1 calc PR A -1
H21B H -0.0681 -0.2131 -0.0683 0.045 Uiso 0.50 1 calc PR A -1
C22 C 0.0044(6) -0.2016(5) 0.0174(13) 0.037(2) Uiso 0.50 1 d PD A -1
H22A H -0.0146 -0.1913 0.0852 0.045 Uiso 0.50 1 calc PR A -1
H22B H 0.0395 -0.2230 0.0340 0.045 Uiso 0.50 1 calc PR A -1
C23 C 0.0185(12) -0.1483(11) -0.046(2) 0.085(3) Uiso 0.50 1 d PD A -1
H23A H -0.0167 -0.1268 -0.0621 0.102 Uiso 0.50 1 calc PR A -1
H23B H 0.0372 -0.1586 -0.1136 0.102 Uiso 0.50 1 calc PR A -1
C24 C 0.0615(11) -0.1092(11) 0.028(2) 0.094(3) Uiso 0.50 1 d PD A -1
H24A H 0.0704 -0.0739 -0.0098 0.141 Uiso 0.50 1 calc PR A -1
H24B H 0.0967 -0.1304 0.0415 0.141 Uiso 0.50 1 calc PR A -1
H24C H 0.0429 -0.1003 0.0957 0.141 Uiso 0.50 1 calc PR A -1
C31 C -0.0855(7) -0.3260(7) -0.0934(14) 0.0374(19) Uiso 0.50 1 d PD A -1
H31A H -0.0984 -0.3625 -0.0621 0.045 Uiso 0.50 1 calc PR A -1
H31B H -0.0577 -0.3350 -0.1503 0.045 Uiso 0.50 1 calc PR A -1
C32 C -0.1367(7) -0.2957(8) -0.1429(14) 0.037(2) Uiso 0.50 1 d PD A -1
H32A H -0.1249 -0.2596 -0.1768 0.045 Uiso 0.50 1 calc PR A -1
H32B H -0.1658 -0.2873 -0.0880 0.045 Uiso 0.50 1 calc PR A -1
C33 C -0.1609(12) -0.3379(13) -0.228(3) 0.085(3) Uiso 0.50 1 d PD A -1
H33A H -0.1762 -0.3726 -0.1935 0.102 Uiso 0.50 1 calc PR A -1
H33B H -0.1310 -0.3492 -0.2792 0.102 Uiso 0.50 1 calc PR A -1
C34 C -0.2123(13) -0.3021(15) -0.289(3) 0.094(3) Uiso 0.50 1 d PD A -1
H34A H -0.2293 -0.3260 -0.3440 0.141 Uiso 0.50 1 calc PR A -1
H34B H -0.1964 -0.2677 -0.3210 0.141 Uiso 0.50 1 calc PR A -1
H34C H -0.2415 -0.2915 -0.2366 0.141 Uiso 0.50 1 calc PR A -1
C41 C -0.0978(7) -0.2771(7) 0.0845(14) 0.0374(19) Uiso 0.50 1 d PD A -1
H41A H -0.0752 -0.2583 0.1410 0.045 Uiso 0.50 1 calc PR A -1
H41B H -0.1258 -0.2489 0.0582 0.045 Uiso 0.50 1 calc PR A -1
C42 C -0.1297(7) -0.3249(8) 0.1338(14) 0.037(2) Uiso 0.50 1 d PD A -1
H42A H -0.1025 -0.3538 0.1602 0.045 Uiso 0.50 1 calc PR A -1
H42B H -0.1542 -0.3431 0.0795 0.045 Uiso 0.50 1 calc PR A -1
C43 C -0.1667(6) -0.3034(7) 0.2269(12) 0.085(3) Uiso 1 1 d D A -1
H43A H -0.1405 -0.2878 0.2812 0.102 Uiso 1 1 calc R A -1
H43B H -0.1893 -0.2710 0.1996 0.102 Uiso 1 1 calc R A -1
C44 C -0.2058(7) -0.3408(7) 0.2819(13) 0.094(3) Uiso 1 1 d D A -1
H44A H -0.2255 -0.3196 0.3382 0.141 Uiso 1 1 calc R A -1
H44B H -0.1847 -0.3725 0.3136 0.141 Uiso 1 1 calc R A -1
H44C H -0.2339 -0.3557 0.2313 0.141 Uiso 1 1 calc R A -1
Br1 Br 0.81713(12) 0.22817(12) 0.0000 0.0512(14) Uiso 0.389(10) 2 d SP B 2
O1 O 0.81713(12) 0.22817(12) 0.0000 0.0512(14) Uiso 0.611(10) 2 d SP B 2
Br2 Br 0.27370(15) 0.35905(15) 0.0000 0.0475(18) Uiso 0.249(9) 2 d SP C 2
O2 O 0.27370(15) 0.35905(15) 0.0000 0.0475(18) Uiso 0.751(9) 2 d SP C 2
Br3 Br 0.65889(19) 0.59041(19) -0.2480(4) 0.0528(12) Uiso 0.212(3) 1 d P D 2
O31 O 0.6826(3) 0.5508(3) -0.3168(7) 0.0528(12) Uiso 0.788(3) 1 d P D 2
O32 O 0.6381(3) 0.6309(3) -0.1811(7) 0.0528(12) Uiso 0.788(3) 1 d P D 2
O00 O 0.0000 0.0000 0.2500 0.043(3) Uani 1 4 d S E 2
O01 O 0.8226(2) 0.0506(2) 0.1693(5) 0.0460(16) Uani 1 1 d . F 2
O02 O 0.0444(2) 0.4620(2) 0.2075(5) 0.0472(17) Uani 1 1 d . G 2
O03 O 0.5724(3) 0.1640(4) 0.0000 0.048(2) Uani 1 2 d S H 2
O04 O 0.0913(2) 0.0276(2) 0.1141(5) 0.0431(16) Uani 1 1 d . I 2
O06 O 0.3978(2) 0.1068(3) 0.1090(6) 0.0537(18) Uani 1 1 d . J 2
O07 O 0.6072(3) 0.2781(3) 0.0000 0.042(2) Uani 1 2 d S K 2
O08 O 0.5051(3) 0.1382(2) 0.1771(6) 0.0521(18) Uani 1 1 d . L 2
O09 O 0.6274(3) 0.0030(2) 0.1673(6) 0.0495(17) Uani 1 1 d . M 2
O10 O 0.6538(4) 0.0766(4) 0.010(4) 0.039(5) Uani 0.50 1 d PU N 2
O11 O 0.5484(4) 0.2071(3) 0.5000 0.047(2) Uani 1 2 d S O 2
O12 O 0.1756(4) 0.1671(5) 0.0000 0.069(3) Uani 1 2 d S P 2
O13 O 0.7688(3) 0.1086(4) 0.0000 0.045(2) Uani 1 2 d S Q 2
O14 O 0.3193(3) 0.1884(3) 0.1798(7) 0.068(2) Uani 1 1 d . R 2
O15 O 0.0864(4) 0.4616(4) 0.0000 0.061(3) Uani 1 2 d S S 2
O16 O 0.1283(3) 0.1319(3) 0.1891(6) 0.0549(18) Uani 1 1 d . T 2
O17 O 0.7386(3) -0.0239(3) 0.2143(7) 0.069(2) Uani 1 1 d . U 2
O18 O 0.3154(5) 0.2801(4) 0.5000 0.086(4) Uani 1 2 d S V 2
O19 O 0.8682(3) 0.2343(3) 0.2073(8) 0.076(3) Uani 1 1 d . W 2
O20 O 0.3730(3) 0.2667(3) 0.3003(8) 0.081(3) Uani 1 1 d . X 2
O21 O 0.4903(3) 0.2327(3) 0.3001(9) 0.084(3) Uani 1 1 d . Y 2
O23 O 0.2732(4) 0.2357(5) 0.0000 0.076(3) Uani 1 2 d S Z 2
N2 N 0.5000 0.5000 0.2500 0.061(5) Uani 1 4 d S A 2

loop_
_atom_site_aniso_label
_atom_site_aniso_U_11
_atom_site_aniso_U_22
_atom_site_aniso_U_33
_atom_site_aniso_U_23
_atom_site_aniso_U_13
_atom_site_aniso_U_12
O00 0.038(4) 0.038(4) 0.053(7) 0.000 0.000 0.000
O01 0.037(3) 0.044(3) 0.057(4) -0.004(3) 0.004(3) 0.004(3)
O02 0.042(3) 0.032(3) 0.068(4) -0.003(3) 0.000(3) -0.002(3)
O03 0.032(4) 0.038(5) 0.072(6) 0.000 0.000 0.004(4)
O04 0.042(3) 0.029(3) 0.059(4) -0.009(3) 0.005(3) -0.005(2)
O06 0.033(3) 0.048(4) 0.080(5) 0.014(3) 0.003(3) -0.001(3)
O07 0.041(5) 0.044(5) 0.041(5) 0.000 0.000 0.001(4)
O08 0.043(3) 0.038(3) 0.075(5) 0.009(3) 0.003(3) 0.003(3)
O09 0.043(3) 0.039(3) 0.066(4) -0.002(3) -0.003(3) 0.006(3)
O10 0.045(4) 0.037(4) 0.036(12) -0.004(7) 0.002(7) 0.007(3)
O11 0.050(5) 0.015(4) 0.078(6) 0.000 0.000 0.003(3)
O12 0.055(6) 0.064(6) 0.089(8) 0.000 0.000 -0.003(5)
O13 0.029(4) 0.059(5) 0.047(5) 0.000 0.000 -0.003(4)
O14 0.037(3) 0.060(4) 0.107(6) -0.004(4) 0.010(4) -0.005(3)
O15 0.072(6) 0.044(5) 0.067(6) 0.000 0.000 -0.022(5)
O16 0.052(4) 0.039(3) 0.074(5) 0.000(3) 0.012(3) -0.006(3)
O17 0.043(4) 0.062(4) 0.102(6) 0.015(4) 0.000(4) 0.007(3)
O18 0.056(6) 0.040(6) 0.163(13) 0.000 0.000 0.016(5)
O19 0.038(3) 0.033(3) 0.157(9) -0.014(4) -0.012(4) 0.008(3)
O20 0.053(4) 0.042(4) 0.147(9) 0.004(4) -0.002(5) -0.001(3)
O21 0.059(4) 0.045(4) 0.148(9) -0.007(5) 0.011(5) 0.006(3)
O23 0.040(5) 0.098(8) 0.089(8) 0.000 0.000 -0.023(5)
N2 0.039(5) 0.039(5) 0.105(14) 0.000 0.000 0.000

loop_
_atom_type_symbol
_atom_type_description
_atom_type_scat_dispersion_real
_atom_type_scat_dispersion_imag
_atom_type_scat_source
C C 0.0033 0.0016 'International Tables Vol C Tables 4.2.6.8 and 6.1.1.4'
H H 0.0000 0.0000 'International Tables Vol C Tables 4.2.6.8 and 6.1.1.4'
N N 0.0061 0.0033 'International Tables Vol C Tables 4.2.6.8 and 6.1.1.4'
O O 0.0106 0.0060 'International Tables Vol C Tables 4.2.6.8 and 6.1.1.4'
Br Br -0.2901 2.4595 'International Tables Vol C Tables 4.2.6.8 and 6.1.1.4'
Cl Cl 0.1484 0.1585 'International Tables Vol C Tables 4.2.6.8 and 6.1.1.4'
